data_7155318
loop_
_publ_author_name
'Grimaldi, Tamiris B.'
'Lutz, Guilherme'
'Back, Davi F.'
'Zeni, Gilson'

_publ_section_title
;
 (Biphenyl-2-alkyne) derivatives as common precursors for the synthesis of
 9-iodo-10-organochalcogen-phenanthrenes and
 9-organochalcogen-phenanthrenes.
;
_journal_issue 44
_journal_name_full 'Organic &amp; biomolecular chemistry'
_journal_page_first 10415
_journal_page_last 10426
_journal_paper_doi 10.1039/c6ob01807f
_journal_volume 14
_journal_year 2016
_chemical_absolute_configuration rmad
_chemical_formula_moiety 'C19 H19 I Se'
_chemical_formula_sum 'C19 H19 I Se'
_chemical_formula_weight 453.2
_chemical_melting_point ?
_chemical_name_common 'butyl iodo methylphenanthren yl selane'
_chemical_name_systematic 'butyl(10- iodo-7- methylphenanthren-9- yl) selane'
_space_group_crystal_system triclinic
_space_group_IT_number 1
_space_group_name_Hall 'P 1'
_space_group_name_H-M_alt 'P 1'
_symmetry_space_group_name_Hall 'P 1'
_symmetry_space_group_name_H-M 'P 1'
_atom_sites_solution_hydrogens geom
_atom_sites_solution_primary direct
_atom_sites_solution_secondary difmap
_audit_conform_dict_location ftp://ftp.iucr.org/pub/cif_core.dic
_audit_conform_dict_name cif_core.dic
_audit_conform_dict_version 2.4
_audit_creation_date 2016-07-22T11:10:19-00:00
_audit_creation_method 'WinGX routine CIF_UPDATE'
_audit_update_record
;
2016-07-25 deposited with the CCDC.
2016-10-12 downloaded from the CCDC.
;
_cell_angle_alpha 101.4230(10)
_cell_angle_beta 98.2310(10)
_cell_angle_gamma 110.9600(10)
_cell_formula_units_Z 2
_cell_length_a 8.4221(3)
_cell_length_b 9.7770(3)
_cell_length_c 11.8865(4)
_cell_measurement_reflns_used 8563
_cell_measurement_temperature 290(2)
_cell_measurement_theta_max 25.143
_cell_measurement_theta_min 2.663
_cell_volume 871.07(5)
_computing_cell_refinement 'SAINT V8.34A (Bruker AXS Inc., 2013)'
_computing_data_collection 'Bruker Instrument Service v4.2.7'
_computing_data_reduction 'SAINT V8.34A (Bruker AXS Inc., 2013)'
_computing_molecular_graphics 'Diamond (version 3.2i; Crystal Impact GbR, Bo'
_computing_structure_refinement 'SHELXL-97 (Sheldrick, 2008)'
_computing_structure_solution 'SHELXL-2008 (Sheldrick, 2008)'
_diffrn_ambient_temperature 290(2)
_diffrn_detector_area_resol_mean 10.4167
_diffrn_measured_fraction_theta_full 0.996
_diffrn_measured_fraction_theta_max 0.996
_diffrn_measurement_device_type 'Bruker D8 Quest Photon 100 diffractometer'
_diffrn_measurement_method '2\% \f & \w scans'
_diffrn_radiation_monochromator graphite
_diffrn_radiation_type MoK\a
_diffrn_radiation_wavelength 0.71073
_diffrn_reflns_av_R_equivalents 0.0223
_diffrn_reflns_av_unetI/netI 0.0279
_diffrn_reflns_limit_h_max 10
_diffrn_reflns_limit_h_min -10
_diffrn_reflns_limit_k_max 12
_diffrn_reflns_limit_k_min -12
_diffrn_reflns_limit_l_max 15
_diffrn_reflns_limit_l_min -15
_diffrn_reflns_number 21065
_diffrn_reflns_theta_full 27.51
_diffrn_reflns_theta_max 27.51
_diffrn_reflns_theta_min 1.8
_diffrn_source 'micro-focus tube'
_diffrn_standards_decay_% none
_diffrn_standards_interval_count none
_diffrn_standards_interval_time none
_diffrn_standards_number none
_exptl_absorpt_coefficient_mu 3.919
_exptl_absorpt_correction_T_max 0.6656
_exptl_absorpt_correction_T_min 0.2402
_exptl_absorpt_correction_type multi-scan
_exptl_absorpt_process_details
;
SADABS (version 2012/1; Bruker, 2012) was used to perform the numerical
        absorption correction based on the indexed faces of the crystal.
;
_exptl_crystal_colour colourless
_exptl_crystal_density_diffrn 1.728
_exptl_crystal_density_meas ?
_exptl_crystal_density_method 'not measured'
_exptl_crystal_description tabular
_exptl_crystal_F_000 440
_exptl_crystal_recrystallization_method 'Re-crystallisation from solvent: DMSO/CH3OH'
_exptl_crystal_size_max 0.416
_exptl_crystal_size_mid 0.363
_exptl_crystal_size_min 0.141
_refine_diff_density_max 0.496
_refine_diff_density_min -0.374
_refine_diff_density_rms 0.063
_refine_ls_abs_structure_details 'Flack H D (1983), Acta Cryst. A39, 876-881'
_refine_ls_abs_structure_Flack 0.00(2)
_refine_ls_extinction_coef none
_refine_ls_extinction_method none
_refine_ls_goodness_of_fit_ref 1.025
_refine_ls_hydrogen_treatment constr
_refine_ls_matrix_type full
_refine_ls_number_parameters 379
_refine_ls_number_reflns 6394
_refine_ls_number_restraints 3
_refine_ls_restrained_S_all 1.025
_refine_ls_R_factor_all 0.052
_refine_ls_R_factor_gt 0.036
_refine_ls_shift/su_max 0.001
_refine_ls_shift/su_mean 0
_refine_ls_structure_factor_coef Fsqd
_refine_ls_weighting_details 'calc w=1/[\s^2^(Fo^2^)+(0.0455P)^2^+0.3404P] where P=(Fo^2^+2Fc^2^)/3'
_refine_ls_weighting_scheme calc
_refine_ls_wR_factor_gt 0.0847
_refine_ls_wR_factor_ref 0.0919
_reflns_number_gt 4982
_reflns_number_total 6394
_reflns_threshold_expression >2\s(I)
_cod_data_source_file c6ob01807f2.cif
_cod_data_source_block test5
_cod_depositor_comments
;
The following automatic conversions were performed:

'_chemical_melting_point' value 'none' was changed to '?' - the value
is undefined or not given.

'_exptl_crystal_density_meas' value 'none' was changed to '?' - the
value is perceived as not measured.

Automatic conversion script
Id: cif_fix_values 4268 2015-11-12 08:31:59Z antanas 

 Adding full bibliography for 7155318.cif.
;
_cod_database_code 7155318

loop_
_symmetry_equiv_pos_as_xyz
'x, y, z'

loop_
_atom_site_label
_atom_site_type_symbol
_atom_site_fract_x
_atom_site_fract_y
_atom_site_fract_z
_atom_site_U_iso_or_equiv
_atom_site_adp_type
_atom_site_occupancy
_atom_site_symmetry_multiplicity
_atom_site_calc_flag
_atom_site_refinement_flags
C7 C 0.5265(7) 0.2740(6) 0.2161(5) 0.0591(14) Uani 1 1 d .
C12 C 0.6362(7) 0.1953(6) 0.2138(5) 0.0587(14) Uani 1 1 d .
C37 C 0.1851(6) 0.4622(6) 0.7997(5) 0.0554(12) Uani 1 1 d .
C31 C 0.0661(7) 0.5092(7) 0.6165(5) 0.0573(14) Uani 1 1 d .
C11 C 0.7484(8) 0.2128(7) 0.1377(5) 0.0673(15) Uani 1 1 d .
H11 H 0.8215 0.1606 0.1364 0.081 Uiso 1 1 calc R
C26 C 0.1737(7) 0.6656(7) 0.6597(5) 0.0544(13) Uani 1 1 d .
C24 C 0.3010(6) 0.6215(6) 0.8420(4) 0.0523(12) Uani 1 1 d .
C19 C 0.5879(12) -0.2174(10) 0.5075(8) 0.095(2) Uani 1 1 d .
H19A H 0.6707 -0.2627 0.497 0.142 Uiso 1 1 calc R
H19B H 0.4716 -0.2952 0.4826 0.142 Uiso 1 1 calc R
H19C H 0.6102 -0.1657 0.5893 0.142 Uiso 1 1 calc R
C27 C 0.1603(8) 0.7629(7) 0.5903(6) 0.0699(15) Uani 1 1 d .
H27 H 0.2296 0.8664 0.6188 0.084 Uiso 1 1 calc R
C8 C 0.5383(9) 0.3702(8) 0.1395(7) 0.0779(18) Uani 1 1 d .
H8 H 0.4676 0.4247 0.1398 0.093 Uiso 1 1 calc R
C25 C 0.2960(6) 0.7168(6) 0.7738(5) 0.0536(12) Uani 1 1 d .
C13 C 0.6300(7) 0.0963(6) 0.2928(5) 0.0541(13) Uani 1 1 d .
C30 C -0.0509(8) 0.4615(8) 0.5032(6) 0.0728(17) Uani 1 1 d .
H30 H -0.1272 0.3598 0.4737 0.087 Uiso 1 1 calc R
C35 C 0.0746(11) 0.2091(9) 0.8302(8) 0.079(2) Uani 1 1 d .
C18 C 0.5108(6) 0.0795(6) 0.3663(4) 0.0554(13) Uani 1 1 d .
C5 C 0.4028(6) 0.1656(6) 0.3677(4) 0.0534(12) Uani 1 1 d .
C32 C 0.0677(7) 0.4055(7) 0.6874(5) 0.0612(15) Uani 1 1 d .
C16 C 0.6056(9) -0.1062(7) 0.4354(6) 0.0628(16) Uani 1 1 d .
C22 C 0.1992(18) 0.770(2) 1.0786(9) 0.204(9) Uani 1 1 d .
H22A H 0.1276 0.7244 0.9987 0.244 Uiso 1 1 calc R
H22B H 0.2652 0.8767 1.0853 0.244 Uiso 1 1 calc R
C6 C 0.4078(6) 0.2548(6) 0.2946(5) 0.0582(13) Uani 1 1 d .
C21 C 0.0789(14) 0.7619(17) 1.1608(9) 0.150(5) Uani 1 1 d .
H21A H 0.0015 0.6572 1.1513 0.18 Uiso 1 1 calc R
H21B H 0.145 0.8058 1.2422 0.18 Uiso 1 1 calc R
C17 C 0.5005(8) -0.0248(6) 0.4345(5) 0.0632(14) Uani 1 1 d .
H17 H 0.4193 -0.0396 0.4811 0.076 Uiso 1 1 calc R
C15 C 0.7230(9) -0.0828(8) 0.3638(6) 0.0785(18) Uani 1 1 d .
H15 H 0.7961 -0.1351 0.3627 0.094 Uiso 1 1 calc R
C14 C 0.7344(8) 0.0131(8) 0.2960(6) 0.0719(16) Uani 1 1 d .
H14 H 0.8152 0.0248 0.2491 0.086 Uiso 1 1 calc R
C36 C 0.1837(9) 0.3573(7) 0.8681(6) 0.0679(15) Uani 1 1 d .
H36 H 0.2612 0.3925 0.9416 0.082 Uiso 1 1 calc R
C3 C 0.5268(10) 0.4151(8) 0.6363(6) 0.0695(16) Uani 1 1 d .
H3A H 0.4495 0.4683 0.6317 0.083 Uiso 1 1 calc R
H3B H 0.585 0.4243 0.5717 0.083 Uiso 1 1 calc R
C28 C 0.0485(8) 0.7098(9) 0.4826(6) 0.0808(18) Uani 1 1 d .
H28 H 0.0419 0.7771 0.4386 0.097 Uiso 1 1 calc R
C33 C -0.0420(8) 0.2510(7) 0.6499(6) 0.0766(17) Uani 1 1 d .
H33 H -0.1169 0.212 0.5752 0.092 Uiso 1 1 calc R
C4 C 0.4211(11) 0.2515(9) 0.6225(7) 0.083(2) Uani 1 1 d .
H4A H 0.3618 0.2435 0.6866 0.1 Uiso 1 1 calc R
H4B H 0.4998 0.2 0.6301 0.1 Uiso 1 1 calc R
C9 C 0.6474(11) 0.3851(9) 0.0671(7) 0.090(2) Uani 1 1 d .
H9 H 0.6519 0.4493 0.0184 0.108 Uiso 1 1 calc R
C29 C -0.0546(9) 0.5578(10) 0.4379(6) 0.086(2) Uani 1 1 d .
H29 H -0.1271 0.5217 0.3624 0.103 Uiso 1 1 calc R
C10 C 0.7533(10) 0.3054(9) 0.0646(6) 0.086(2) Uani 1 1 d .
H10 H 0.8279 0.3145 0.0134 0.103 Uiso 1 1 calc R
C2 C 0.6643(11) 0.4904(10) 0.7537(6) 0.090(2) Uani 1 1 d .
H2A H 0.6064 0.48 0.8184 0.108 Uiso 1 1 calc R
H2B H 0.743 0.4385 0.7579 0.108 Uiso 1 1 calc R
C23 C 0.3113(13) 0.7061(17) 1.0921(6) 0.150(5) Uani 1 1 d .
H23A H 0.2432 0.6023 1.0919 0.18 Uiso 1 1 calc R
H23B H 0.3842 0.7565 1.1714 0.18 Uiso 1 1 calc R
C34 C -0.0423(9) 0.1559(8) 0.7194(7) 0.090(2) Uani 1 1 d .
H34 H -0.1208 0.0547 0.6931 0.108 Uiso 1 1 calc R
C1 C 0.7690(11) 0.6572(9) 0.7676(7) 0.094(2) Uani 1 1 d .
H1A H 0.8531 0.7003 0.842 0.142 Uiso 1 1 calc R
H1B H 0.6917 0.7094 0.7649 0.142 Uiso 1 1 calc R
H1C H 0.8285 0.6679 0.7047 0.142 Uiso 1 1 calc R
C38 C 0.0669(15) 0.1015(10) 0.9050(9) 0.114(3) Uani 1 1 d .
H38A H -0.0188 0.002 0.8624 0.171 Uiso 1 1 calc R
H38B H 0.0354 0.1363 0.9764 0.171 Uiso 1 1 calc R
H38C H 0.1794 0.0971 0.9241 0.171 Uiso 1 1 calc R
C20 C -0.016(2) 0.845(2) 1.1297(16) 0.210(9) Uani 1 1 d .
H20A H -0.0983 0.8426 1.1786 0.316 Uiso 1 1 calc R
H20B H -0.0784 0.8018 1.0484 0.316 Uiso 1 1 calc R
H20C H 0.0621 0.9487 1.1409 0.316 Uiso 1 1 calc R
Se2 Se 0.46625(7) 0.69403(7) 0.99251(5) 0.07284(19) Uani 1 1 d .
Se1 Se 0.24623(8) 0.14548(7) 0.47279(6) 0.0776(2) Uani 1 1 d .
I2 I 0.46405(5) 0.94902(4) 0.83373(4) 0.08283(17) Uani 1 1 d .
I1 I 0.24109(5) 0.37236(5) 0.29076(5) 0.09388(19) Uani 1 1 d .

loop_
_atom_site_aniso_label
_atom_site_aniso_U_11
_atom_site_aniso_U_22
_atom_site_aniso_U_33
_atom_site_aniso_U_23
_atom_site_aniso_U_13
_atom_site_aniso_U_12
C7 0.042(3) 0.054(3) 0.063(3) 0.014(2) 0.000(2) 0.004(2)
C12 0.044(3) 0.058(3) 0.054(3) -0.001(2) 0.001(2) 0.010(2)
C37 0.050(3) 0.056(3) 0.055(3) 0.004(2) 0.013(2) 0.021(2)
C31 0.043(2) 0.063(3) 0.057(3) 0.003(3) 0.012(2) 0.018(2)
C11 0.059(3) 0.070(3) 0.066(3) 0.020(3) 0.012(3) 0.018(3)
C26 0.044(3) 0.065(3) 0.054(3) 0.014(3) 0.015(2) 0.021(2)
C24 0.047(2) 0.056(3) 0.050(3) 0.003(2) 0.007(2) 0.024(2)
C19 0.104(6) 0.091(5) 0.094(5) 0.040(5) 0.010(4) 0.040(5)
C27 0.061(3) 0.067(3) 0.070(3) 0.019(3) 0.006(3) 0.016(3)
C8 0.069(4) 0.086(4) 0.087(4) 0.040(4) 0.013(3) 0.033(3)
C25 0.042(2) 0.049(2) 0.058(3) 0.004(2) 0.010(2) 0.010(2)
C13 0.049(3) 0.051(3) 0.050(3) 0.005(2) 0.000(2) 0.015(2)
C30 0.057(3) 0.076(4) 0.066(4) 0.005(3) 0.004(3) 0.016(3)
C35 0.086(5) 0.068(4) 0.093(5) 0.034(4) 0.034(4) 0.033(4)
C18 0.046(3) 0.053(3) 0.051(3) 0.003(2) 0.002(2) 0.010(2)
C5 0.045(2) 0.053(3) 0.054(3) 0.008(2) 0.011(2) 0.014(2)
C32 0.054(3) 0.067(3) 0.057(3) 0.006(3) 0.014(2) 0.023(3)
C16 0.070(4) 0.055(3) 0.058(3) 0.012(3) 0.005(3) 0.025(3)
C22 0.148(10) 0.42(3) 0.064(5) -0.004(9) 0.003(6) 0.176(15)
C6 0.044(2) 0.058(3) 0.065(3) 0.004(3) 0.002(2) 0.024(2)
C21 0.099(7) 0.207(13) 0.097(7) 0.007(7) 0.026(6) 0.025(8)
C17 0.059(3) 0.058(3) 0.060(3) 0.009(3) 0.005(2) 0.015(2)
C15 0.079(4) 0.085(4) 0.085(4) 0.027(4) 0.011(4) 0.048(4)
C14 0.061(3) 0.090(4) 0.079(4) 0.025(4) 0.025(3) 0.040(3)
C36 0.078(4) 0.067(4) 0.063(3) 0.016(3) 0.017(3) 0.035(3)
C3 0.080(4) 0.075(4) 0.062(3) 0.025(3) 0.033(3) 0.031(3)
C28 0.064(4) 0.104(5) 0.072(4) 0.036(4) 0.011(3) 0.026(4)
C33 0.064(3) 0.061(3) 0.083(4) 0.004(3) 0.009(3) 0.011(3)
C4 0.104(5) 0.089(5) 0.084(5) 0.033(4) 0.049(4) 0.055(4)
C9 0.094(5) 0.093(5) 0.081(5) 0.043(4) 0.018(4) 0.026(4)
C29 0.069(4) 0.114(6) 0.059(4) 0.017(4) 0.000(3) 0.027(4)
C10 0.077(4) 0.101(5) 0.066(4) 0.022(4) 0.020(3) 0.019(4)
C2 0.105(5) 0.118(6) 0.059(4) 0.018(4) 0.017(4) 0.061(5)
C23 0.106(7) 0.242(14) 0.046(4) -0.002(6) -0.008(4) 0.036(8)
C34 0.081(4) 0.057(3) 0.105(6) 0.009(4) 0.018(4) 0.005(3)
C1 0.084(5) 0.099(6) 0.086(5) 0.013(4) 0.004(4) 0.034(4)
C38 0.139(8) 0.078(5) 0.119(7) 0.027(5) 0.034(6) 0.035(5)
C20 0.180(15) 0.29(2) 0.188(15) -0.007(14) 0.027(12) 0.166(16)
Se2 0.0627(4) 0.0767(4) 0.0650(4) 0.0075(3) -0.0065(3) 0.0259(3)
Se1 0.0607(4) 0.0763(4) 0.0936(5) 0.0183(4) 0.0304(3) 0.0226(3)
I2 0.0792(3) 0.0559(2) 0.0844(3) 0.00878(19) -0.0030(2) 0.00754(18)
I1 0.0822(3) 0.0903(3) 0.1236(4) 0.0311(3) 0.0185(3) 0.0518(3)

loop_
_atom_type_symbol
_atom_type_description
_atom_type_scat_dispersion_real
_atom_type_scat_dispersion_imag
_atom_type_scat_source
C C 0.0033 0.0016 'International Tables Vol C Tables 4.2.6.8 and 6.1.1.4'
H H 0 0 'International Tables Vol C Tables 4.2.6.8 and 6.1.1.4'
Se Se -0.0929 2.2259 'International Tables Vol C Tables 4.2.6.8 and 6.1.1.4'
I I -0.4742 1.8119 'International Tables Vol C Tables 4.2.6.8 and 6.1.1.4'

loop_
_geom_angle_atom_site_label_1
_geom_angle_atom_site_label_2
_geom_angle_atom_site_label_3
_geom_angle
C12 C7 C8 117.1(6)
C12 C7 C6 119.7(5)
C8 C7 C6 123.3(6)
C11 C12 C7 119.5(6)
C11 C12 C13 121.7(6)
C7 C12 C13 118.8(5)
C32 C37 C36 117.7(5)
C32 C37 C24 120.3(5)
C36 C37 C24 122.1(5)
C26 C31 C30 116.7(6)
C26 C31 C32 120.9(5)
C30 C31 C32 122.3(6)
C10 C11 C12 121.3(7)
C27 C26 C31 118.8(5)
C27 C26 C25 123.4(5)
C31 C26 C25 117.8(5)
C25 C24 C37 119.7(5)
C25 C24 Se2 120.9(4)
C37 C24 Se2 119.4(4)
C28 C27 C26 121.5(6)
C9 C8 C7 122.3(7)
C24 C25 C26 122.3(5)
C24 C25 I2 120.3(4)
C26 C25 I2 117.4(4)
C14 C13 C18 117.8(5)
C14 C13 C12 122.6(5)
C18 C13 C12 119.5(5)
C29 C30 C31 122.5(6)
C36 C35 C34 118.7(7)
C36 C35 C38 122.3(8)
C34 C35 C38 118.9(7)
C17 C18 C13 117.6(5)
C17 C18 C5 122.6(5)
C13 C18 C5 119.7(5)
C6 C5 C18 120.5(5)
C6 C5 Se1 120.6(4)
C18 C5 Se1 118.9(4)
C33 C32 C37 118.4(6)
C33 C32 C31 122.7(6)
C37 C32 C31 118.8(5)
C15 C16 C17 116.8(6)
C15 C16 C19 121.9(6)
C17 C16 C19 121.2(7)
C23 C22 C21 118.3(14)
C5 C6 C7 121.7(5)
C5 C6 I1 120.5(4)
C7 C6 I1 117.8(4)
C20 C21 C22 105.4(14)
C16 C17 C18 123.1(6)
C14 C15 C16 121.8(6)
C15 C14 C13 122.7(6)
C35 C36 C37 122.6(6)
C4 C3 C2 112.4(6)
C27 C28 C29 120.6(7)
C34 C33 C32 121.9(6)
C3 C4 Se1 114.9(5)
C8 C9 C10 120.1(7)
C30 C29 C28 119.8(6)
C11 C10 C9 119.8(7)
C1 C2 C3 111.9(6)
C22 C23 Se2 125.0(10)
C33 C34 C35 120.6(6)
C23 Se2 C24 98.6(3)
C5 Se1 C4 98.5(3)

loop_
_geom_bond_atom_site_label_1
_geom_bond_atom_site_label_2
_geom_bond_distance
C7 C12 1.397(8)
C7 C8 1.423(9)
C7 C6 1.452(8)
C12 C11 1.390(8)
C12 C13 1.469(9)
C37 C32 1.415(8)
C37 C36 1.428(8)
C37 C24 1.447(7)
C31 C26 1.410(8)
C31 C30 1.430(8)
C31 C32 1.444(9)
C11 C10 1.367(10)
C26 C27 1.400(9)
C26 C25 1.453(7)
C24 C25 1.358(8)
C24 Se2 1.928(5)
C19 C16 1.492(10)
C27 C28 1.356(9)
C8 C9 1.337(10)
C25 I2 2.107(5)
C13 C14 1.397(8)
C13 C18 1.410(8)
C30 C29 1.339(10)
C35 C36 1.348(10)
C35 C34 1.402(11)
C35 C38 1.496(12)
C18 C17 1.410(8)
C18 C5 1.443(8)
C5 C6 1.342(8)
C5 Se1 1.929(5)
C32 C33 1.396(9)
C16 C15 1.382(10)
C16 C17 1.387(9)
C22 C23 1.314(16)
C22 C21 1.498(15)
C6 I1 2.110(5)
C21 C20 1.395(18)
C15 C14 1.340(9)
C3 C4 1.487(10)
C3 C2 1.534(10)
C28 C29 1.370(11)
C33 C34 1.360(10)
C4 Se1 1.959(8)
C9 C10 1.378(12)
C2 C1 1.513(12)
C23 Se2 1.902(10)
